data_1572007
loop_
_publ_author_name
'Guo, Jianwen'
'Du, Fangxin'
'Yu, Bo'
'Du, Pengcheng'
'Li, Haoyuan'
'Zhang, Jianhua'
'Xin, Hanshen'

_publ_section_title
;
 Heptacyclic aromatic hydrocarbon isomers with two azulene units fused.
;
_journal_issue 31
_journal_name_full 'Chemical science'
_journal_page_first 12589
_journal_page_last 12597
_journal_paper_doi 10.1039/d4sc02566k
_journal_volume 15
_journal_year 2024
_chemical_formula_moiety 'C46 H50'
_chemical_formula_sum 'C46 H50'
_chemical_formula_weight 602.86
_space_group_crystal_system triclinic
_space_group_IT_number 2
_space_group_name_Hall '-P 1'
_space_group_name_H-M_alt 'P -1'
_atom_sites_solution_hydrogens geom
_atom_sites_solution_primary iterative
_audit_creation_date 2024-01-19
_audit_creation_method
;
Olex2 1.5
(compiled 2023.08.24 svn.re1ec1418 for OlexSys, GUI svn.r6817)
;
_audit_update_record
;
2024-02-29 deposited with the CCDC.	2024-06-27 downloaded from the CCDC.
;
_cell_angle_alpha 101.504(3)
_cell_angle_beta 95.881(2)
_cell_angle_gamma 94.474(2)
_cell_formula_units_Z 1
_cell_length_a 5.4401(2)
_cell_length_b 9.1230(3)
_cell_length_c 17.9486(6)
_cell_measurement_reflns_used 2430
_cell_measurement_temperature 193.00
_cell_measurement_theta_max 68.01
_cell_measurement_theta_min 4.97
_cell_volume 863.86(5)
_computing_cell_refinement 'SAINT V8.40B (?, 2016)'
_computing_data_reduction 'SAINT V8.40B (?, 2016)'
_computing_molecular_graphics 'Olex2 1.5 (Dolomanov et al., 2009)'
_computing_publication_material 'Olex2 1.5 (Dolomanov et al., 2009)'
_computing_structure_refinement 'SHELXL 2018/3 (Sheldrick, 2015)'
_computing_structure_solution 'olex2.solve 1.5 (Bourhis et al., 2015)'
_diffrn_ambient_temperature 193.00
_diffrn_measured_fraction_theta_full 0.981
_diffrn_measured_fraction_theta_max 0.977
_diffrn_measurement_device_type 'Bruker D8 VENTURE'
_diffrn_measurement_method '\f and \w scans'
_diffrn_radiation_type CuK\a
_diffrn_radiation_wavelength 1.54178
_diffrn_reflns_av_R_equivalents 0.0453
_diffrn_reflns_av_unetI/netI 0.0397
_diffrn_reflns_Laue_measured_fraction_full 0.981
_diffrn_reflns_Laue_measured_fraction_max 0.977
_diffrn_reflns_limit_h_max 5
_diffrn_reflns_limit_h_min -6
_diffrn_reflns_limit_k_max 10
_diffrn_reflns_limit_k_min -10
_diffrn_reflns_limit_l_max 21
_diffrn_reflns_limit_l_min -21
_diffrn_reflns_number 8555
_diffrn_reflns_point_group_measured_fraction_full 0.981
_diffrn_reflns_point_group_measured_fraction_max 0.977
_diffrn_reflns_theta_full 67.679
_diffrn_reflns_theta_max 68.185
_diffrn_reflns_theta_min 4.972
_diffrn_source_current 1.1
_diffrn_source_power 0.05500000000000001
_diffrn_source_voltage 50.0
_diffrn_standards_number 0
_exptl_absorpt_coefficient_mu 0.483
_exptl_absorpt_correction_T_max 0.7531
_exptl_absorpt_correction_T_min 0.6553
_exptl_absorpt_correction_type none
_exptl_absorpt_process_details
;
SADABS-2016/2 (Bruker,2016/2) was used for absorption correction.
wR2(int) was 0.0733 before and 0.0475 after correction.
The Ratio of minimum to maximum transmission is 0.8701.
The \l/2 correction factor is Not present.
;
_exptl_crystal_colour 'dull brownish brown'
_exptl_crystal_colour_lustre dull
_exptl_crystal_colour_modifier brownish
_exptl_crystal_colour_primary brown
_exptl_crystal_density_diffrn 1.159
_exptl_crystal_description plate
_exptl_crystal_F_000 326
_exptl_crystal_size_max 0.13
_exptl_crystal_size_mid 0.12
_exptl_crystal_size_min 0.11
_refine_diff_density_max 0.233
_refine_diff_density_min -0.194
_refine_diff_density_rms 0.039
_refine_ls_extinction_method none
_refine_ls_goodness_of_fit_ref 1.051
_refine_ls_hydrogen_treatment constr
_refine_ls_matrix_type full
_refine_ls_number_parameters 209
_refine_ls_number_reflns 3101
_refine_ls_number_restraints 0
_refine_ls_restrained_S_all 1.051
_refine_ls_R_factor_all 0.0631
_refine_ls_R_factor_gt 0.0479
_refine_ls_shift/su_max 0.000
_refine_ls_shift/su_mean 0.000
_refine_ls_structure_factor_coef Fsqd
_refine_ls_weighting_details 'w=1/[\s^2^(Fo^2^)+(0.0750P)^2^+0.1384P] where P=(Fo^2^+2Fc^2^)/3'
_refine_ls_weighting_scheme calc
_refine_ls_wR_factor_gt 0.1288
_refine_ls_wR_factor_ref 0.1381
_reflns_Friedel_coverage 0.000
_reflns_number_gt 2423
_reflns_number_total 3101
_reflns_threshold_expression 'I > 2\s(I)'
_cod_data_source_file d4sc02566k2.cif
_cod_data_source_block cu_azac_2_0m_a
_cod_depositor_comments 'Adding full bibliography for 1572007.cif.'
_cod_database_code 1572007
_shelx_shelxl_version_number 2018/3
_shelx_space_group_comment
;
The symmetry employed for this shelxl refinement is uniquely defined
by the following loop, which should always be used as a source of
symmetry information in preference to the above space-group names.
They are only intended as comments.
;
_shelx_estimated_absorpt_t_max 0.949
_shelx_estimated_absorpt_t_min 0.940
_olex2_refinement_description
;
1.a Secondary CH2 refined with riding coordinates:
 C2(H2A,H2B), C3(H3A,H3B), C4(H4A,H4B), C5(H5A,H5B), C6(H6A,H6B), C7(H7A,H7B),
 C8(H8A,H8B)
1.b Aromatic/amide H refined with riding coordinates:
 C11(H11), C12(H12), C13(H13), C14(H14), C15(H15), C19(H19), C20(H20), C22(H22)
1.c Idealised Me refined as rotating group:
 C1(H1A,H1B,H1C)
;
_olex2_submission_special_instructions 'No special instructions were received'

loop_
_space_group_symop_operation_xyz
'x, y, z'
'-x, -y, -z'

loop_
_atom_site_label
_atom_site_type_symbol
_atom_site_fract_x
_atom_site_fract_y
_atom_site_fract_z
_atom_site_U_iso_or_equiv
_atom_site_adp_type
_atom_site_occupancy
_atom_site_site_symmetry_order
_atom_site_calc_flag
_atom_site_refinement_flags_posn
_atom_site_refinement_flags_adp
_atom_site_refinement_flags_occupancy
_atom_site_disorder_assembly
_atom_site_disorder_group
C1 C 1.4632(5) 0.8115(5) 0.60528(16) 0.1146(14) Uani 1 1 d . . . . .
H1A H 1.612347 0.791639 0.580139 0.172 Uiso 1 1 calc R U . . .
H1B H 1.469306 0.768201 0.651137 0.172 Uiso 1 1 calc R U . . .
H1C H 1.455559 0.920253 0.619931 0.172 Uiso 1 1 calc R U . . .
C2 C 1.2398(6) 0.7424(4) 0.55179(15) 0.0916(10) Uani 1 1 d . . . . .
H2A H 1.092178 0.757175 0.579393 0.110 Uiso 1 1 calc R U . . .
H2B H 1.251115 0.632746 0.537590 0.110 Uiso 1 1 calc R U . . .
C3 C 1.1978(4) 0.8008(3) 0.47933(12) 0.0616(6) Uani 1 1 d . . . . .
H3A H 1.345380 0.786883 0.451643 0.074 Uiso 1 1 calc R U . . .
H3B H 1.183420 0.910148 0.493190 0.074 Uiso 1 1 calc R U . . .
C4 C 0.9698(4) 0.7265(3) 0.42580(12) 0.0571(6) Uani 1 1 d . . . . .
H4A H 0.982029 0.616764 0.413310 0.069 Uiso 1 1 calc R U . . .
H4B H 0.821993 0.742959 0.453117 0.069 Uiso 1 1 calc R U . . .
C5 C 0.9297(4) 0.7809(2) 0.35198(10) 0.0419(4) Uani 1 1 d . . . . .
H5A H 1.078319 0.766355 0.324833 0.050 Uiso 1 1 calc R U . . .
H5B H 0.912596 0.890111 0.364101 0.050 Uiso 1 1 calc R U . . .
C6 C 0.7015(3) 0.7010(2) 0.29875(9) 0.0372(4) Uani 1 1 d . . . . .
H6A H 0.707583 0.591076 0.292156 0.045 Uiso 1 1 calc R U . . .
H6B H 0.550916 0.726852 0.323102 0.045 Uiso 1 1 calc R U . . .
C7 C 0.6802(3) 0.74142(17) 0.22039(9) 0.0321(4) Uani 1 1 d . . . . .
H7A H 0.836860 0.723560 0.197991 0.039 Uiso 1 1 calc R U . . .
H7B H 0.660731 0.850063 0.226827 0.039 Uiso 1 1 calc R U . . .
C8 C 0.4627(3) 0.65259(17) 0.16389(9) 0.0290(4) Uani 1 1 d . . . . .
H8A H 0.305902 0.670375 0.186225 0.035 Uiso 1 1 calc R U . . .
H8B H 0.454399 0.691477 0.116089 0.035 Uiso 1 1 calc R U . . .
C9 C 0.4818(3) 0.48597(17) 0.14440(9) 0.0272(4) Uani 1 1 d . . . . .
C10 C 0.3472(3) 0.37915(17) 0.17412(9) 0.0285(4) Uani 1 1 d . . . . .
C11 C 0.1670(3) 0.40758(19) 0.22448(9) 0.0336(4) Uani 1 1 d . . . . .
H11 H 0.138259 0.510129 0.239324 0.040 Uiso 1 1 calc R U . . .
C12 C 0.0253(3) 0.3080(2) 0.25560(10) 0.0386(4) Uani 1 1 d . . . . .
H12 H -0.088824 0.351990 0.287921 0.046 Uiso 1 1 calc R U . . .
C13 C 0.0253(3) 0.1518(2) 0.24648(10) 0.0398(4) Uani 1 1 d . . . . .
H13 H -0.089323 0.105030 0.273237 0.048 Uiso 1 1 calc R U . . .
C14 C 0.1677(3) 0.0566(2) 0.20426(10) 0.0397(4) Uani 1 1 d . . . . .
H14 H 0.141512 -0.046339 0.206864 0.048 Uiso 1 1 calc R U . . .
C15 C 0.3467(3) 0.09182(18) 0.15781(9) 0.0335(4) Uani 1 1 d . . . . .
H15 H 0.425680 0.009302 0.133234 0.040 Uiso 1 1 calc R U . . .
C16 C 0.4234(3) 0.22868(17) 0.14300(9) 0.0290(4) Uani 1 1 d . . . . .
C17 C 0.6039(3) 0.25268(17) 0.09323(9) 0.0277(4) Uani 1 1 d . . . . .
C18 C 0.6411(3) 0.40821(17) 0.09371(8) 0.0263(3) Uani 1 1 d . . . . .
C19 C 0.7352(3) 0.14605(17) 0.04931(9) 0.0313(4) Uani 1 1 d . . . . .
H19 H 0.704718 0.042266 0.049696 0.038 Uiso 1 1 calc R U . . .
C20 C 0.9051(3) 0.19285(17) 0.00663(9) 0.0315(4) Uani 1 1 d . . . . .
H20 H 0.994563 0.120943 -0.022285 0.038 Uiso 1 1 calc R U . . .
C21 C 0.9526(3) 0.34826(17) 0.00415(8) 0.0270(4) Uani 1 1 d . . . . .
C22 C 1.1280(3) 0.39222(17) -0.04066(8) 0.0274(3) Uani 1 1 d . . . . .
H22 H 1.215681 0.317245 -0.068090 0.033 Uiso 1 1 calc R U . . .
C23 C 1.1809(3) 0.54060(17) -0.04718(8) 0.0265(3) Uani 1 1 d . . . . .

loop_
_atom_site_aniso_label
_atom_site_aniso_U_11
_atom_site_aniso_U_22
_atom_site_aniso_U_33
_atom_site_aniso_U_23
_atom_site_aniso_U_13
_atom_site_aniso_U_12
C1 0.0562(17) 0.233(5) 0.0522(16) 0.033(2) -0.0072(13) 0.012(2)
C2 0.082(2) 0.143(3) 0.0490(14) 0.0303(16) -0.0126(13) 0.0067(18)
C3 0.0521(13) 0.0922(18) 0.0370(11) 0.0081(11) -0.0024(9) 0.0095(12)
C4 0.0575(13) 0.0733(15) 0.0392(11) 0.0145(10) -0.0016(9) 0.0002(11)
C5 0.0446(10) 0.0447(10) 0.0328(9) 0.0030(7) 0.0000(8) 0.0022(8)
C6 0.0370(9) 0.0411(10) 0.0322(9) 0.0049(7) 0.0046(7) 0.0016(7)
C7 0.0345(9) 0.0273(8) 0.0329(9) 0.0035(6) 0.0040(7) 0.0008(6)
C8 0.0279(8) 0.0286(8) 0.0307(8) 0.0054(6) 0.0035(6) 0.0049(6)
C9 0.0249(8) 0.0283(8) 0.0270(7) 0.0050(6) -0.0011(6) 0.0012(6)
C10 0.0256(8) 0.0310(8) 0.0267(8) 0.0041(6) -0.0019(6) 0.0013(6)
C11 0.0323(9) 0.0337(9) 0.0341(8) 0.0055(7) 0.0041(7) 0.0039(6)
C12 0.0357(9) 0.0435(10) 0.0376(9) 0.0082(7) 0.0101(7) 0.0032(7)
C13 0.0393(10) 0.0421(10) 0.0393(9) 0.0124(8) 0.0089(8) -0.0033(7)
C14 0.0413(10) 0.0335(9) 0.0450(10) 0.0116(7) 0.0064(8) -0.0022(7)
C15 0.0343(9) 0.0292(8) 0.0353(9) 0.0051(7) 0.0016(7) 0.0013(6)
C16 0.0264(8) 0.0315(8) 0.0271(8) 0.0049(6) -0.0020(6) 0.0007(6)
C17 0.0269(8) 0.0280(8) 0.0264(7) 0.0037(6) -0.0006(6) 0.0017(6)
C18 0.0252(8) 0.0279(8) 0.0238(7) 0.0038(6) -0.0028(6) 0.0019(6)
C19 0.0352(9) 0.0259(8) 0.0319(8) 0.0061(6) 0.0018(7) 0.0017(6)
C20 0.0357(9) 0.0267(8) 0.0313(8) 0.0023(6) 0.0046(7) 0.0064(6)
C21 0.0264(8) 0.0293(8) 0.0235(7) 0.0042(6) -0.0021(6) 0.0026(6)
C22 0.0273(8) 0.0286(8) 0.0248(7) 0.0025(6) 0.0006(6) 0.0051(6)
C23 0.0255(8) 0.0292(8) 0.0227(7) 0.0028(6) -0.0030(6) 0.0037(6)

loop_
_atom_type_symbol
_atom_type_description
_atom_type_scat_dispersion_real
_atom_type_scat_dispersion_imag
_atom_type_scat_source
C C 0.0181 0.0091 'International Tables Vol C Tables 4.2.6.8 and 6.1.1.4'
H H 0.0000 0.0000 'International Tables Vol C Tables 4.2.6.8 and 6.1.1.4'

loop_
_geom_angle_atom_site_label_1
_geom_angle_atom_site_label_2
_geom_angle_atom_site_label_3
_geom_angle
_geom_angle_site_symmetry_1
_geom_angle_site_symmetry_3
_geom_angle_publ_flag
H1A C1 H1B 109.5 . . ?
H1A C1 H1C 109.5 . . ?
H1B C1 H1C 109.5 . . ?
C2 C1 H1A 109.5 . . ?
C2 C1 H1B 109.5 . . ?
C2 C1 H1C 109.5 . . ?
C1 C2 H2A 108.2 . . ?
C1 C2 H2B 108.2 . . ?
C1 C2 C3 116.2(3) . . ?
H2A C2 H2B 107.4 . . ?
C3 C2 H2A 108.2 . . ?
C3 C2 H2B 108.2 . . ?
C2 C3 H3A 108.6 . . ?
C2 C3 H3B 108.6 . . ?
C2 C3 C4 114.7(2) . . ?
H3A C3 H3B 107.6 . . ?
C4 C3 H3A 108.6 . . ?
C4 C3 H3B 108.6 . . ?
C3 C4 H4A 108.5 . . ?
C3 C4 H4B 108.5 . . ?
H4A C4 H4B 107.5 . . ?
C5 C4 C3 115.17(19) . . ?
C5 C4 H4A 108.5 . . ?
C5 C4 H4B 108.5 . . ?
C4 C5 H5A 108.8 . . ?
C4 C5 H5B 108.8 . . ?
C4 C5 C6 113.67(17) . . ?
H5A C5 H5B 107.7 . . ?
C6 C5 H5A 108.8 . . ?
C6 C5 H5B 108.8 . . ?
C5 C6 H6A 108.9 . . ?
C5 C6 H6B 108.9 . . ?
H6A C6 H6B 107.7 . . ?
C7 C6 C5 113.51(15) . . ?
C7 C6 H6A 108.9 . . ?
C7 C6 H6B 108.9 . . ?
C6 C7 H7A 108.7 . . ?
C6 C7 H7B 108.7 . . ?
C6 C7 C8 114.17(13) . . ?
H7A C7 H7B 107.6 . . ?
C8 C7 H7A 108.7 . . ?
C8 C7 H7B 108.7 . . ?
C7 C8 H8A 108.8 . . ?
C7 C8 H8B 108.8 . . ?
H8A C8 H8B 107.7 . . ?
C9 C8 C7 113.84(12) . . ?
C9 C8 H8A 108.8 . . ?
C9 C8 H8B 108.8 . . ?
C10 C9 C8 124.93(15) . . ?
C10 C9 C18 107.94(13) . . ?
C18 C9 C8 127.13(14) . . ?
C9 C10 C11 126.18(15) . . ?
C9 C10 C16 108.68(14) . . ?
C11 C10 C16 125.14(15) . . ?
C10 C11 H11 115.3 . . ?
C12 C11 C10 129.42(16) . . ?
C12 C11 H11 115.3 . . ?
C11 C12 H12 115.2 . . ?
C11 C12 C13 129.52(17) . . ?
C13 C12 H12 115.2 . . ?
C12 C13 H13 115.4 . . ?
C14 C13 C12 129.13(17) . . ?
C14 C13 H13 115.4 . . ?
C13 C14 H14 115.8 . . ?
C13 C14 C15 128.43(16) . . ?
C15 C14 H14 115.8 . . ?
C14 C15 H15 115.5 . . ?
C16 C15 C14 128.99(17) . . ?
C16 C15 H15 115.5 . . ?
C15 C16 C10 129.30(15) . . ?
C15 C16 C17 124.84(15) . . ?
C17 C16 C10 105.85(13) . . ?
C18 C17 C16 109.07(14) . . ?
C19 C17 C16 128.74(15) . . ?
C19 C17 C18 122.19(15) . . ?
C9 C18 C23 132.75(14) . 2_765 ?
C17 C18 C9 108.46(14) . . ?
C17 C18 C23 118.79(14) . 2_765 ?
C17 C19 H19 120.2 . . ?
C20 C19 C17 119.55(15) . . ?
C20 C19 H19 120.2 . . ?
C19 C20 H20 119.3 . . ?
C19 C20 C21 121.45(15) . . ?
C21 C20 H20 119.3 . . ?
C20 C21 C23 120.41(15) . 2_765 ?
C22 C21 C20 119.86(14) . . ?
C22 C21 C23 119.73(14) . 2_765 ?
C21 C22 H22 118.4 . . ?
C23 C22 C21 123.21(15) . . ?
C23 C22 H22 118.4 . . ?
C21 C23 C18 117.59(14) 2_765 2_765 ?
C22 C23 C18 125.35(14) . 2_765 ?
C22 C23 C21 117.06(15) . 2_765 ?

loop_
_geom_bond_atom_site_label_1
_geom_bond_atom_site_label_2
_geom_bond_distance
_geom_bond_site_symmetry_2
_geom_bond_publ_flag
C1 H1A 0.9800 . ?
C1 H1B 0.9800 . ?
C1 H1C 0.9800 . ?
C1 C2 1.482(4) . ?
C2 H2A 0.9900 . ?
C2 H2B 0.9900 . ?
C2 C3 1.504(3) . ?
C3 H3A 0.9900 . ?
C3 H3B 0.9900 . ?
C3 C4 1.512(3) . ?
C4 H4A 0.9900 . ?
C4 H4B 0.9900 . ?
C4 C5 1.507(3) . ?
C5 H5A 0.9900 . ?
C5 H5B 0.9900 . ?
C5 C6 1.524(2) . ?
C6 H6A 0.9900 . ?
C6 H6B 0.9900 . ?
C6 C7 1.519(2) . ?
C7 H7A 0.9900 . ?
C7 H7B 0.9900 . ?
C7 C8 1.537(2) . ?
C8 H8A 0.9900 . ?
C8 H8B 0.9900 . ?
C8 C9 1.505(2) . ?
C9 C10 1.395(2) . ?
C9 C18 1.443(2) . ?
C10 C11 1.405(2) . ?
C10 C16 1.483(2) . ?
C11 H11 0.9500 . ?
C11 C12 1.383(2) . ?
C12 H12 0.9500 . ?
C12 C13 1.402(3) . ?
C13 H13 0.9500 . ?
C13 C14 1.375(3) . ?
C14 H14 0.9500 . ?
C14 C15 1.404(3) . ?
C15 H15 0.9500 . ?
C15 C16 1.370(2) . ?
C16 C17 1.426(2) . ?
C17 C18 1.416(2) . ?
C17 C19 1.413(2) . ?
C18 C23 1.450(2) 2_765 ?
C19 H19 0.9500 . ?
C19 C20 1.355(2) . ?
C20 H20 0.9500 . ?
C20 C21 1.432(2) . ?
C21 C22 1.395(2) . ?
C21 C23 1.438(2) 2_765 ?
C22 H22 0.9500 . ?
C22 C23 1.392(2) . ?

loop_
_geom_torsion_atom_site_label_1
_geom_torsion_atom_site_label_2
_geom_torsion_atom_site_label_3
_geom_torsion_atom_site_label_4
_geom_torsion
_geom_torsion_site_symmetry_1
_geom_torsion_site_symmetry_2
_geom_torsion_site_symmetry_3
_geom_torsion_site_symmetry_4
_geom_torsion_publ_flag
C1 C2 C3 C4 179.3(3) . . . . ?
C2 C3 C4 C5 -178.3(2) . . . . ?
C3 C4 C5 C6 178.71(18) . . . . ?
C4 C5 C6 C7 -172.48(17) . . . . ?
C5 C6 C7 C8 175.42(14) . . . . ?
C6 C7 C8 C9 -63.04(19) . . . . ?
C7 C8 C9 C10 102.96(17) . . . . ?
C7 C8 C9 C18 -76.01(19) . . . . ?
C8 C9 C10 C11 2.4(2) . . . . ?
C8 C9 C10 C16 -178.27(13) . . . . ?
C8 C9 C18 C17 178.67(13) . . . . ?
C8 C9 C18 C23 -1.1(3) . . . 2_765 ?
C9 C10 C11 C12 179.34(16) . . . . ?
C9 C10 C16 C15 177.96(15) . . . . ?
C9 C10 C16 C17 -0.96(16) . . . . ?
C10 C9 C18 C17 -0.45(16) . . . . ?
C10 C9 C18 C23 179.74(15) . . . 2_765 ?
C10 C11 C12 C13 1.2(3) . . . . ?
C10 C16 C17 C18 0.67(16) . . . . ?
C10 C16 C17 C19 179.93(14) . . . . ?
C11 C10 C16 C15 -2.7(2) . . . . ?
C11 C10 C16 C17 178.38(14) . . . . ?
C11 C12 C13 C14 0.3(3) . . . . ?
C12 C13 C14 C15 -1.6(3) . . . . ?
C13 C14 C15 C16 -0.1(3) . . . . ?
C14 C15 C16 C10 2.8(3) . . . . ?
C14 C15 C16 C17 -178.48(16) . . . . ?
C15 C16 C17 C18 -178.30(14) . . . . ?
C15 C16 C17 C19 1.0(3) . . . . ?
C16 C10 C11 C12 0.1(3) . . . . ?
C16 C17 C18 C9 -0.17(17) . . . . ?
C16 C17 C18 C23 179.68(12) . . . 2_765 ?
C16 C17 C19 C20 -178.42(15) . . . . ?
C17 C19 C20 C21 -0.8(2) . . . . ?
C18 C9 C10 C11 -178.47(14) . . . . ?
C18 C9 C10 C16 0.86(16) . . . . ?
C18 C17 C19 C20 0.8(2) . . . . ?
C19 C17 C18 C9 -179.48(13) . . . . ?
C19 C17 C18 C23 0.4(2) . . . 2_765 ?
C19 C20 C21 C22 -179.74(14) . . . . ?
C19 C20 C21 C23 -0.2(2) . . . 2_765 ?
C20 C21 C22 C23 178.71(13) . . . . ?
C21 C22 C23 C18 -179.14(13) . . . 2_765 ?
C21 C22 C23 C21 0.8(2) . . . 2_765 ?
C23 C21 C22 C23 -0.8(2) 2_765 . . . ?
